data_2241930
loop_
_publ_author_name
'Swaminathan, K.'
'Narayanan, P.'
'Sethusankar, K.'
'Saravanan, Velu'
'Mohanakrishnan, Arasambattu K.'

_publ_section_title
;
 Crystal structures of two new carbazole derivatives:
 12-(4-nitrophenyl)-7-phenylsulfonyl-7<i>H</i>-benzofuro[2,3-<i>b</i>]carbazole
 and
 2-methyl-4-(4-nitrophenyl)-9-phenylsulfonyl-9<i>H</i>-thieno[2,3-<i>b</i>]carbazole
;
_journal_coeditor_code SU5333
_journal_issue 12
_journal_name_full 'Acta Crystallographica Section E'
_journal_page_first 1739
_journal_page_last 1743
_journal_paper_doi 10.1107/S2056989016016996
_journal_volume 72
_journal_year 2016
_chemical_formula_iupac 'C30 H18 N2 O5 S'
_chemical_formula_moiety 'C30 H18 N2 O5 S'
_chemical_formula_sum 'C30 H18 N2 O5 S'
_chemical_formula_weight 518.52
_chemical_name_systematic
;
12-(4-Nitrophenyl)-7-phenylsulfonyl-7<i>H</i>-benzofuro[2,3-<i>b</i>]carbazole
;
_space_group_IT_number 14
_symmetry_cell_setting monoclinic
_symmetry_space_group_name_Hall '-P 2yn'
_symmetry_space_group_name_H-M 'P 1 21/n 1'
_atom_sites_solution_hydrogens geom
_atom_sites_solution_primary direct
_atom_sites_solution_secondary difmap
_audit_creation_method SHELXL-97
_cell_angle_alpha 90.00
_cell_angle_beta 108.617(2)
_cell_angle_gamma 90.00
_cell_formula_units_Z 4
_cell_length_a 12.1347(5)
_cell_length_b 12.0708(5)
_cell_length_c 17.6391(7)
_cell_measurement_reflns_used 4318
_cell_measurement_temperature 296(2)
_cell_measurement_theta_max 25.00
_cell_measurement_theta_min 2.44
_cell_volume 2448.50(18)
_computing_cell_refinement
;
SAINT (Bruker, 2008)
;
_computing_data_collection
;
APEX2 (Bruker, 2008)
;
_computing_data_reduction
;
SAINT (Bruker, 2008)
;
_computing_molecular_graphics
;
ORTEP-3 for Windows (Farrugia, 2012) and Mercury (Macrae <i>et al.</i>,
2008)
;
_computing_publication_material
;
SHELXL97 (Sheldrick, 2008) and PLATON (Spek, 2009)
;
_computing_structure_refinement
;
SHELXL97 (Sheldrick, 2008)
;
_computing_structure_solution
;
SHELXS97 (Sheldrick, 2008)
;
_diffrn_ambient_temperature 296(2)
_diffrn_measured_fraction_theta_full 1.000
_diffrn_measured_fraction_theta_max 1.000
_diffrn_measurement_device_type 'Bruker Kappa APEXII CCD'
_diffrn_measurement_method '\w & \f scans'
_diffrn_radiation_monochromator graphite
_diffrn_radiation_source 'fine-focus sealed tube'
_diffrn_radiation_type MoK\a
_diffrn_radiation_wavelength 0.71073
_diffrn_reflns_av_R_equivalents 0.0401
_diffrn_reflns_av_sigmaI/netI 0.0256
_diffrn_reflns_limit_h_max 11
_diffrn_reflns_limit_h_min -14
_diffrn_reflns_limit_k_max 14
_diffrn_reflns_limit_k_min -14
_diffrn_reflns_limit_l_max 20
_diffrn_reflns_limit_l_min -18
_diffrn_reflns_number 32749
_diffrn_reflns_theta_full 25.00
_diffrn_reflns_theta_max 25.00
_diffrn_reflns_theta_min 2.44
_exptl_absorpt_coefficient_mu 0.178
_exptl_absorpt_correction_T_max 0.982
_exptl_absorpt_correction_T_min 0.958
_exptl_absorpt_correction_type multi-scan
_exptl_absorpt_process_details
;
(SADABS; Bruker, 2008)
;
_exptl_crystal_colour colourless
_exptl_crystal_density_diffrn 1.407
_exptl_crystal_density_method 'not measured'
_exptl_crystal_description block
_exptl_crystal_F_000 1072
_exptl_crystal_size_max 0.25
_exptl_crystal_size_mid 0.20
_exptl_crystal_size_min 0.10
_refine_diff_density_max 0.281
_refine_diff_density_min -0.208
_refine_ls_extinction_method none
_refine_ls_goodness_of_fit_ref 1.046
_refine_ls_hydrogen_treatment constr
_refine_ls_matrix_type full
_refine_ls_number_parameters 401
_refine_ls_number_reflns 4318
_refine_ls_number_restraints 140
_refine_ls_restrained_S_all 1.047
_refine_ls_R_factor_all 0.0779
_refine_ls_R_factor_gt 0.0425
_refine_ls_shift/su_max 0.002
_refine_ls_shift/su_mean 0.000
_refine_ls_structure_factor_coef Fsqd
_refine_ls_weighting_details 'calc w=1/[\s^2^(Fo^2^)+(0.0594P)^2^+0.7253P] where P=(Fo^2^+2Fc^2^)/3'
_refine_ls_weighting_scheme calc
_refine_ls_wR_factor_gt 0.1066
_refine_ls_wR_factor_ref 0.1312
_reflns_number_gt 2814
_reflns_number_total 4318
_reflns_threshold_expression >2sigma(I)
_cod_data_source_file su5333sup1.cif
_cod_data_source_block I
_cod_original_cell_volume 2448.50(17)
_cod_original_sg_symbol_H-M 'P 21/n'
_cod_database_code 2241930

loop_
_symmetry_equiv_pos_as_xyz
'x, y, z'
'-x+1/2, y+1/2, -z+1/2'
'-x, -y, -z'
'x-1/2, -y-1/2, z-1/2'

loop_
_atom_site_type_symbol
_atom_site_label
_atom_site_fract_x
_atom_site_fract_y
_atom_site_fract_z
_atom_site_U_iso_or_equiv
_atom_site_adp_type
_atom_site_calc_flag
_atom_site_refinement_flags
_atom_site_occupancy
_atom_site_symmetry_multiplicity
_atom_site_disorder_assembly
_atom_site_disorder_group
C C8 0.36384(19) 0.94124(18) 0.02090(14) 0.0501(6) Uani d . 1 1 A .
C C9 0.3369(2) 0.96522(19) -0.05953(15) 0.0552(6) Uani d . 1 1 . .
H H9 0.3249 0.9108 -0.0987 0.066 Uiso calc R 1 1 . .
C C10 0.3295(2) 1.07565(19) -0.07650(14) 0.0512(6) Uani d . 1 1 . .
C C25 0.2981(2) 1.22953(19) -0.14680(14) 0.0540(6) Uani d . 1 1 . .
C C26 0.2698(2) 1.3006(2) -0.21190(16) 0.0669(7) Uani d . 1 1 . .
H H26 0.2531 1.2750 -0.2641 0.080 Uiso calc R 1 1 . .
C C27 0.2680(2) 1.4115(2) -0.19423(18) 0.0729(8) Uani d . 1 1 . .
H H27 0.2483 1.4631 -0.2356 0.088 Uiso calc R 1 1 . .
C C28 0.2947(2) 1.4475(2) -0.11625(17) 0.0721(8) Uani d . 1 1 . .
H H28 0.2932 1.5231 -0.1065 0.087 Uiso calc R 1 1 . .
C C29 0.3236(2) 1.3757(2) -0.05248(16) 0.0621(7) Uani d . 1 1 . .
H H29 0.3418 1.4018 -0.0003 0.075 Uiso calc R 1 1 . .
C C30 0.32498(19) 1.26319(18) -0.06814(14) 0.0497(6) Uani d . 1 1 . .
C C11 0.34632(18) 1.16109(17) -0.02110(13) 0.0465(5) Uani d . 1 1 . .
C C12 0.37395(18) 1.13576(18) 0.06066(13) 0.0480(5) Uani d . 1 1 . .
C C7 0.38385(18) 1.02299(18) 0.08091(13) 0.0488(6) Uani d . 1 1 . .
C C6 0.4188(2) 0.9654(2) 0.15713(15) 0.0558(6) Uani d . 1 1 . .
C C5 0.4579(3) 1.0012(3) 0.23615(17) 0.0798(8) Uani d . 1 1 . .
H H5 0.4621 1.0765 0.2480 0.096 Uiso calc R 1 1 . .
C C4 0.4905(3) 0.9234(3) 0.29710(19) 0.0967(10) Uani d . 1 1 . .
H H4 0.5165 0.9465 0.3502 0.116 Uiso calc R 1 1 . .
C C3 0.4845(3) 0.8114(3) 0.2793(2) 0.0917(10) Uani d . 1 1 . .
H H3 0.5059 0.7604 0.3210 0.110 Uiso calc R 1 1 . .
C C2 0.4480(2) 0.7735(2) 0.20217(19) 0.0751(8) Uani d . 1 1 . .
H H2 0.4449 0.6981 0.1908 0.090 Uiso calc R 1 1 . .
C C1 0.4157(2) 0.8517(2) 0.14180(15) 0.0575(6) Uani d . 1 1 A .
C C19 0.38864(19) 1.22457(18) 0.12135(13) 0.0501(6) Uani d . 1 1 . .
C C20 0.4853(2) 1.2920(2) 0.14172(16) 0.0698(8) Uani d . 1 1 . .
H H20 0.5419 1.2810 0.1173 0.084 Uiso calc R 1 1 . .
C C21 0.5000(2) 1.3751(2) 0.19725(17) 0.0749(8) Uani d . 1 1 . .
H H21 0.5664 1.4190 0.2114 0.090 Uiso calc R 1 1 . .
C C22 0.4151(2) 1.3916(2) 0.23098(15) 0.0656(7) Uani d . 1 1 . .
C C23 0.3172(3) 1.3273(3) 0.21208(18) 0.0837(9) Uani d . 1 1 . .
H H23 0.2601 1.3400 0.2358 0.100 Uiso calc R 1 1 . .
C C24 0.3051(2) 1.2436(2) 0.15732(17) 0.0726(8) Uani d . 1 1 . .
H H24 0.2393 1.1989 0.1443 0.087 Uiso calc R 1 1 . .
N N1 0.38211(16) 0.83465(15) 0.05764(12) 0.0563(5) Uani d D 1 1 . .
N N2 0.4307(3) 1.4799(2) 0.29103(16) 0.0916(8) Uani d . 1 1 . .
O O5 0.30118(15) 1.11572(13) -0.15385(9) 0.0620(5) Uani d . 1 1 . .
O O3 0.3507(3) 1.5024(3) 0.3147(2) 0.1593(14) Uani d . 1 1 . .
O O4 0.5242(3) 1.5253(2) 0.31592(15) 0.1177(9) Uani d . 1 1 . .
S S1 0.3009(3) 0.72479(18) 0.01555(15) 0.0506(10) Uani d PDU 0.63(2) 1 A 1
O O1 0.3496(10) 0.6265(6) 0.0582(5) 0.0755(19) Uani d PDU 0.63(2) 1 A 1
O O2 0.2837(9) 0.7347(7) -0.0686(2) 0.072(2) Uani d PDU 0.63(2) 1 A 1
C C13 0.1670(5) 0.7463(4) 0.0295(4) 0.0473(17) Uani d PGDU 0.63(2) 1 A 1
C C14 0.0952(6) 0.8257(4) -0.0189(4) 0.0530(15) Uani d PGU 0.63(2) 1 A 1
H H14 0.1180 0.8613 -0.0583 0.064 Uiso calc PR 0.63(2) 1 A 1
C C15 -0.0106(5) 0.8520(5) -0.0086(4) 0.0750(19) Uani d PGU 0.63(2) 1 A 1
H H15 -0.0586 0.9052 -0.0410 0.090 Uiso calc PR 0.63(2) 1 A 1
C C16 -0.0447(4) 0.7989(7) 0.0502(4) 0.086(2) Uani d PGU 0.63(2) 1 A 1
H H16 -0.1154 0.8164 0.0572 0.103 Uiso calc PR 0.63(2) 1 A 1
C C17 0.0271(5) 0.7194(8) 0.0987(4) 0.090(3) Uani d PGU 0.63(2) 1 A 1
H H17 0.0043 0.6839 0.1380 0.108 Uiso calc PR 0.63(2) 1 A 1
C C18 0.1329(5) 0.6931(6) 0.0883(4) 0.075(2) Uani d PGU 0.63(2) 1 A 1
H H18 0.1809 0.6400 0.1207 0.090 Uiso calc PR 0.63(2) 1 A 1
S S1' 0.3118(8) 0.7228(6) 0.0149(6) 0.102(3) Uani d PDU 0.37(2) 1 A 2
O O1' 0.379(2) 0.6375(16) 0.0646(13) 0.133(7) Uani d PDU 0.37(2) 1 A 2
O O2' 0.2987(18) 0.7264(11) -0.0681(7) 0.095(4) Uani d PDU 0.37(2) 1 A 2
C C13' 0.1784(11) 0.7417(13) 0.0298(10) 0.094(5) Uani d PGDU 0.37(2) 1 A 2
C C14' 0.1010(14) 0.8274(11) -0.0020(12) 0.094(4) Uani d PGU 0.37(2) 1 A 2
H H14' 0.1214 0.8835 -0.0311 0.112 Uiso calc PR 0.37(2) 1 A 2
C C15' -0.0070(11) 0.8293(15) 0.0097(12) 0.115(5) Uani d PGU 0.37(2) 1 A 2
H H15' -0.0588 0.8867 -0.0116 0.138 Uiso calc PR 0.37(2) 1 A 2
C C16' -0.0375(10) 0.746(2) 0.0533(10) 0.145(6) Uani d PGU 0.37(2) 1 A 2
H H16' -0.1098 0.7468 0.0611 0.174 Uiso calc PR 0.37(2) 1 A 2
C C17' 0.0399(14) 0.660(2) 0.0851(10) 0.151(6) Uani d PGU 0.37(2) 1 A 2
H H17' 0.0195 0.6037 0.1142 0.181 Uiso calc PR 0.37(2) 1 A 2
C C18' 0.1478(12) 0.6579(17) 0.0734(11) 0.139(5) Uani d PGU 0.37(2) 1 A 2
H H18' 0.1996 0.6005 0.0947 0.167 Uiso calc PR 0.37(2) 1 A 2

loop_
_atom_site_aniso_label
_atom_site_aniso_U_11
_atom_site_aniso_U_22
_atom_site_aniso_U_33
_atom_site_aniso_U_12
_atom_site_aniso_U_13
_atom_site_aniso_U_23
C8 0.0494(13) 0.0414(12) 0.0632(16) -0.0007(10) 0.0232(11) 0.0000(11)
C9 0.0664(16) 0.0426(13) 0.0613(16) -0.0044(11) 0.0270(12) -0.0069(11)
C10 0.0543(14) 0.0498(14) 0.0523(15) -0.0023(11) 0.0211(11) -0.0048(11)
C25 0.0598(15) 0.0401(13) 0.0647(16) -0.0039(11) 0.0237(12) -0.0032(12)
C26 0.0830(19) 0.0594(16) 0.0586(16) -0.0087(14) 0.0230(14) 0.0026(13)
C27 0.086(2) 0.0544(16) 0.076(2) -0.0041(14) 0.0218(15) 0.0146(14)
C28 0.092(2) 0.0445(14) 0.080(2) -0.0022(14) 0.0282(16) 0.0051(14)
C29 0.0735(17) 0.0467(14) 0.0677(17) -0.0039(12) 0.0247(13) -0.0053(13)
C30 0.0488(13) 0.0450(13) 0.0584(15) -0.0028(10) 0.0215(11) -0.0050(11)
C11 0.0460(13) 0.0378(12) 0.0584(15) -0.0020(10) 0.0204(11) 0.0011(10)
C12 0.0445(13) 0.0455(13) 0.0551(14) -0.0038(10) 0.0174(10) -0.0044(11)
C7 0.0449(13) 0.0458(13) 0.0554(14) -0.0010(10) 0.0155(11) 0.0037(11)
C6 0.0494(14) 0.0566(15) 0.0575(16) -0.0049(12) 0.0118(11) 0.0036(12)
C5 0.091(2) 0.0721(19) 0.0633(19) -0.0111(16) 0.0071(15) 0.0048(15)
C4 0.109(3) 0.102(3) 0.0600(19) -0.015(2) 0.0007(17) 0.0138(18)
C3 0.086(2) 0.087(2) 0.088(2) 0.0008(18) 0.0086(18) 0.036(2)
C2 0.0679(18) 0.0649(18) 0.086(2) 0.0024(14) 0.0151(15) 0.0206(16)
C1 0.0469(14) 0.0537(15) 0.0702(17) 0.0007(11) 0.0162(12) 0.0091(13)
C19 0.0531(14) 0.0442(13) 0.0538(14) -0.0046(11) 0.0180(11) -0.0009(11)
C20 0.0643(17) 0.0712(18) 0.0826(19) -0.0174(14) 0.0358(14) -0.0242(15)
C21 0.0733(18) 0.0747(19) 0.0825(19) -0.0272(15) 0.0332(15) -0.0247(16)
C22 0.0803(19) 0.0528(15) 0.0639(17) -0.0056(14) 0.0232(14) -0.0174(13)
C23 0.0744(19) 0.097(2) 0.092(2) -0.0128(17) 0.0439(16) -0.0337(18)
C24 0.0674(17) 0.0768(18) 0.0816(19) -0.0217(14) 0.0348(15) -0.0278(15)
N1 0.0583(12) 0.0431(11) 0.0698(14) 0.0006(9) 0.0238(10) 0.0027(10)
N2 0.105(2) 0.0823(18) 0.0870(19) -0.0048(18) 0.0303(17) -0.0308(15)
O5 0.0860(12) 0.0478(10) 0.0554(11) -0.0062(8) 0.0271(9) -0.0050(8)
O3 0.132(2) 0.172(3) 0.187(3) 0.000(2) 0.068(2) -0.111(2)
O4 0.142(2) 0.0987(18) 0.1132(19) -0.0397(17) 0.0411(16) -0.0519(15)
S1 0.0718(16) 0.0251(13) 0.0596(17) 0.0034(10) 0.0278(11) 0.0003(10)
O1 0.090(5) 0.024(2) 0.106(4) 0.013(3) 0.022(3) 0.011(2)
O2 0.106(4) 0.075(5) 0.049(3) -0.002(3) 0.043(3) -0.018(2)
C13 0.056(3) 0.041(3) 0.045(4) -0.015(2) 0.016(3) 0.000(3)
C14 0.060(3) 0.053(3) 0.043(3) -0.007(2) 0.011(2) -0.001(2)
C15 0.059(4) 0.086(4) 0.072(4) -0.001(3) 0.011(3) 0.011(3)
C16 0.057(3) 0.117(6) 0.089(4) -0.014(3) 0.031(3) 0.017(4)
C17 0.077(4) 0.125(6) 0.077(4) -0.003(4) 0.038(3) 0.032(4)
C18 0.073(4) 0.087(4) 0.065(4) -0.005(3) 0.022(3) 0.029(3)
S1' 0.083(4) 0.076(5) 0.160(7) -0.015(3) 0.058(4) -0.027(4)
O1' 0.098(9) 0.053(7) 0.222(13) -0.004(6) 0.014(7) -0.009(6)
O2' 0.142(10) 0.024(4) 0.164(10) -0.026(5) 0.110(8) -0.031(5)
C13' 0.084(8) 0.132(11) 0.067(10) -0.020(7) 0.027(7) 0.000(8)
C14' 0.073(7) 0.139(10) 0.075(8) -0.020(6) 0.032(6) -0.024(6)
C15' 0.062(7) 0.167(11) 0.110(9) -0.015(7) 0.017(7) -0.001(8)
C16' 0.113(9) 0.187(15) 0.153(11) -0.019(9) 0.067(9) 0.015(11)
C17' 0.141(10) 0.178(14) 0.166(10) -0.015(10) 0.095(9) 0.024(11)
C18' 0.119(8) 0.183(12) 0.130(10) -0.027(8) 0.061(8) 0.033(9)

loop_
_atom_type_symbol
_atom_type_description
_atom_type_scat_dispersion_real
_atom_type_scat_dispersion_imag
_atom_type_scat_source
C C 0.0033 0.0016 'International Tables Vol C Tables 4.2.6.8 and 6.1.1.4'
H H 0.0000 0.0000 'International Tables Vol C Tables 4.2.6.8 and 6.1.1.4'
N N 0.0061 0.0033 'International Tables Vol C Tables 4.2.6.8 and 6.1.1.4'
O O 0.0106 0.0060 'International Tables Vol C Tables 4.2.6.8 and 6.1.1.4'
S S 0.1246 0.1234 'International Tables Vol C Tables 4.2.6.8 and 6.1.1.4'

loop_
_geom_angle_atom_site_label_1
_geom_angle_atom_site_label_2
_geom_angle_atom_site_label_3
_geom_angle
C9 C8 C7 123.5(2)
C9 C8 N1 127.4(2)
C7 C8 N1 109.02(19)
C10 C9 C8 114.1(2)
C10 C9 H9 123.0
C8 C9 H9 123.0
C9 C10 O5 122.5(2)
C9 C10 C11 125.9(2)
O5 C10 C11 111.62(19)
O5 C25 C30 112.2(2)
O5 C25 C26 123.2(2)
C30 C25 C26 124.5(2)
C27 C26 C25 115.6(2)
C27 C26 H26 122.2
C25 C26 H26 122.2
C26 C27 C28 121.1(3)
C26 C27 H27 119.5
C28 C27 H27 119.5
C29 C28 C27 122.4(3)
C29 C28 H28 118.8
C27 C28 H28 118.8
C28 C29 C30 118.1(2)
C28 C29 H29 121.0
C30 C29 H29 121.0
C25 C30 C29 118.3(2)
C25 C30 C11 105.33(19)
C29 C30 C11 136.3(2)
C10 C11 C12 119.5(2)
C10 C11 C30 105.46(19)
C12 C11 C30 135.0(2)
C7 C12 C11 116.4(2)
C7 C12 C19 122.4(2)
C11 C12 C19 121.1(2)
C12 C7 C8 120.5(2)
C12 C7 C6 132.6(2)
C8 C7 C6 106.8(2)
C5 C6 C1 118.6(2)
C5 C6 C7 133.2(2)
C1 C6 C7 108.0(2)
C4 C5 C6 119.2(3)
C4 C5 H5 120.4
C6 C5 H5 120.4
C3 C4 C5 120.3(3)
C3 C4 H4 119.8
C5 C4 H4 119.8
C2 C3 C4 121.9(3)
C2 C3 H3 119.0
C4 C3 H3 119.0
C3 C2 C1 117.4(3)
C3 C2 H2 121.3
C1 C2 H2 121.3
C2 C1 C6 122.6(3)
C2 C1 N1 128.4(2)
C6 C1 N1 108.9(2)
C24 C19 C20 118.2(2)
C24 C19 C12 121.1(2)
C20 C19 C12 120.7(2)
C21 C20 C19 121.5(2)
C21 C20 H20 119.2
C19 C20 H20 119.2
C22 C21 C20 118.4(2)
C22 C21 H21 120.8
C20 C21 H21 120.8
C21 C22 C23 122.0(2)
C21 C22 N2 118.7(3)
C23 C22 N2 119.3(3)
C22 C23 C24 118.6(2)
C22 C23 H23 120.7
C24 C23 H23 120.7
C23 C24 C19 121.2(2)
C23 C24 H24 119.4
C19 C24 H24 119.4
C1 N1 C8 107.16(18)
C1 N1 S1' 122.0(4)
C8 N1 S1' 123.3(4)
C1 N1 S1 120.53(18)
C8 N1 S1 121.89(19)
O3 N2 O4 122.6(3)
O3 N2 C22 118.7(3)
O4 N2 C22 118.7(3)
C25 O5 C10 105.33(17)
O1 S1 O2 120.9(5)
O1 S1 N1 109.8(5)
O2 S1 N1 105.2(4)
O1 S1 C13 107.3(5)
O2 S1 C13 107.5(5)
N1 S1 C13 105.2(3)
C14 C13 C18 120.0
C14 C13 S1 116.5(4)
C18 C13 S1 123.4(4)
C13 C14 C15 120.0
C13 C14 H14 120.0
C15 C14 H14 120.0
C16 C15 C14 120.0
C16 C15 H15 120.0
C14 C15 H15 120.0
C15 C16 C17 120.0
C15 C16 H16 120.0
C17 C16 H16 120.0
C16 C17 C18 120.0
C16 C17 H17 120.0
C18 C17 H17 120.0
C17 C18 C13 120.0
C17 C18 H18 120.0
C13 C18 H18 120.0
O2' S1' O1' 120.6(13)
O2' S1' N1 108.6(7)
O1' S1' N1 101.5(11)
O2' S1' C13' 110.4(12)
O1' S1' C13' 112.2(12)
N1 S1' C13' 101.3(6)
C14' C13' C18' 120.0
C14' C13' S1' 125.4(10)
C18' C13' S1' 114.5(10)
C13' C14' C15' 120.0
C13' C14' H14' 120.0
C15' C14' H14' 120.0
C16' C15' C14' 120.0
C16' C15' H15' 120.0
C14' C15' H15' 120.0
C15' C16' C17' 120.0
C15' C16' H16' 120.0
C17' C16' H16' 120.0
C18' C17' C16' 120.0
C18' C17' H17' 120.0
C16' C17' H17' 120.0
C17' C18' C13' 120.0
C17' C18' H18' 120.0
C13' C18' H18' 120.0

loop_
_geom_bond_atom_site_label_1
_geom_bond_atom_site_label_2
_geom_bond_distance
C8 C9 1.381(3)
C8 C7 1.410(3)
C8 N1 1.426(3)
C9 C10 1.363(3)
C9 H9 0.9300
C10 O5 1.383(3)
C10 C11 1.390(3)
C25 O5 1.381(3)
C25 C30 1.381(3)
C25 C26 1.386(3)
C26 C27 1.377(4)
C26 H26 0.9300
C27 C28 1.379(4)
C27 H27 0.9300
C28 C29 1.374(3)
C28 H28 0.9300
C29 C30 1.387(3)
C29 H29 0.9300
C30 C11 1.462(3)
C11 C12 1.406(3)
C12 C7 1.403(3)
C12 C19 1.485(3)
C7 C6 1.451(3)
C6 C5 1.390(4)
C6 C1 1.398(3)
C5 C4 1.387(4)
C5 H5 0.9300
C4 C3 1.384(5)
C4 H4 0.9300
C3 C2 1.369(4)
C3 H3 0.9300
C2 C1 1.383(3)
C2 H2 0.9300
C1 N1 1.423(3)
C19 C24 1.376(3)
C19 C20 1.378(3)
C20 C21 1.373(3)
C20 H20 0.9300
C21 C22 1.358(4)
C21 H21 0.9300
C22 C23 1.368(4)
C22 N2 1.472(3)
C23 C24 1.372(4)
C23 H23 0.9300
C24 H24 0.9300
N1 S1' 1.645(6)
N1 S1 1.677(3)
N2 O3 1.204(3)
N2 O4 1.209(3)
S1 O1 1.428(4)
S1 O2 1.436(4)
S1 C13 1.740(3)
C13 C14 1.3900
C13 C18 1.3900
C14 C15 1.3900
C14 H14 0.9300
C15 C16 1.3900
C15 H15 0.9300
C16 C17 1.3900
C16 H16 0.9300
C17 C18 1.3900
C17 H17 0.9300
C18 H18 0.9300
S1' O2' 1.422(7)
S1' O1' 1.428(8)
S1' C13' 1.736(7)
C13' C14' 1.3900
C13' C18' 1.3900
C14' C15' 1.3900
C14' H14' 0.9300
C15' C16' 1.3900
C15' H15' 0.9300
C16' C17' 1.3900
C16' H16' 0.9300
C17' C18' 1.3900
C17' H17' 0.9300
C18' H18' 0.9300

loop_
_geom_hbond_atom_site_label_D
_geom_hbond_atom_site_label_H
_geom_hbond_atom_site_label_A
_geom_hbond_site_symmetry_A
_geom_hbond_distance_DH
_geom_hbond_distance_HA
_geom_hbond_distance_DA
_geom_hbond_angle_DHA
C2 H2 O1 ----- 0.93 2.41 3.015(9) 122
C9 H9 O2 ----- 0.93 2.28 2.849(9) 119
C14 H14 O4 4_585 0.93 2.55 3.296(7) 138
C20 H20 O2 3_675 0.93 2.53 3.454(11) 172
C16 H16 Cg1 3_575 0.93 2.76 3.676(6) 169
C23 H23 Cg3 2_555 0.93 2.99 3.908(4) 169

loop_
_geom_torsion_atom_site_label_1
_geom_torsion_atom_site_label_2
_geom_torsion_atom_site_label_3
_geom_torsion_atom_site_label_4
_geom_torsion
C7 C8 C9 C10 -0.9(3)
N1 C8 C9 C10 -177.3(2)
C8 C9 C10 O5 -178.72(19)
C8 C9 C10 C11 0.0(4)
O5 C25 C26 C27 178.4(2)
C30 C25 C26 C27 -0.9(4)
C25 C26 C27 C28 1.0(4)
C26 C27 C28 C29 -0.5(4)
C27 C28 C29 C30 -0.3(4)
O5 C25 C30 C29 -179.2(2)
C26 C25 C30 C29 0.1(4)
O5 C25 C30 C11 -0.4(3)
C26 C25 C30 C11 178.9(2)
C28 C29 C30 C25 0.5(4)
C28 C29 C30 C11 -177.8(2)
C9 C10 C11 C12 0.2(4)
O5 C10 C11 C12 178.98(18)
C9 C10 C11 C30 -177.9(2)
O5 C10 C11 C30 0.9(2)
C25 C30 C11 C10 -0.3(2)
C29 C30 C11 C10 178.2(3)
C25 C30 C11 C12 -178.0(2)
C29 C30 C11 C12 0.5(5)
C10 C11 C12 C7 0.6(3)
C30 C11 C12 C7 178.0(2)
C10 C11 C12 C19 -177.9(2)
C30 C11 C12 C19 -0.5(4)
C11 C12 C7 C8 -1.5(3)
C19 C12 C7 C8 177.0(2)
C11 C12 C7 C6 174.7(2)
C19 C12 C7 C6 -6.8(4)
C9 C8 C7 C12 1.7(3)
N1 C8 C7 C12 178.71(19)
C9 C8 C7 C6 -175.3(2)
N1 C8 C7 C6 1.7(2)
C12 C7 C6 C5 -2.4(5)
C8 C7 C6 C5 174.2(3)
C12 C7 C6 C1 -178.3(2)
C8 C7 C6 C1 -1.8(3)
C1 C6 C5 C4 -1.2(4)
C7 C6 C5 C4 -176.8(3)
C6 C5 C4 C3 0.2(5)
C5 C4 C3 C2 0.7(5)
C4 C3 C2 C1 -0.6(5)
C3 C2 C1 C6 -0.4(4)
C3 C2 C1 N1 175.6(2)
C5 C6 C1 C2 1.3(4)
C7 C6 C1 C2 177.9(2)
C5 C6 C1 N1 -175.4(2)
C7 C6 C1 N1 1.2(3)
C7 C12 C19 C24 -72.6(3)
C11 C12 C19 C24 105.9(3)
C7 C12 C19 C20 109.0(3)
C11 C12 C19 C20 -72.6(3)
C24 C19 C20 C21 1.0(4)
C12 C19 C20 C21 179.5(3)
C19 C20 C21 C22 -1.5(4)
C20 C21 C22 C23 0.9(5)
C20 C21 C22 N2 179.5(3)
C21 C22 C23 C24 0.0(5)
N2 C22 C23 C24 -178.5(3)
C22 C23 C24 C19 -0.5(5)
C20 C19 C24 C23 0.0(4)
C12 C19 C24 C23 -178.5(3)
C2 C1 N1 C8 -176.6(2)
C6 C1 N1 C8 -0.2(2)
C2 C1 N1 S1' 32.8(5)
C6 C1 N1 S1' -150.8(4)
C2 C1 N1 S1 37.9(4)
C6 C1 N1 S1 -145.7(2)
C9 C8 N1 C1 175.9(2)
C7 C8 N1 C1 -0.9(2)
C9 C8 N1 S1' -33.9(5)
C7 C8 N1 S1' 149.2(4)
C9 C8 N1 S1 -39.2(3)
C7 C8 N1 S1 144.0(2)
C21 C22 N2 O3 172.2(3)
C23 C22 N2 O3 -9.1(5)
C21 C22 N2 O4 -9.4(4)
C23 C22 N2 O4 169.3(3)
C30 C25 O5 C10 0.9(2)
C26 C25 O5 C10 -178.4(2)
C9 C10 O5 C25 177.8(2)
C11 C10 O5 C25 -1.1(2)
C1 N1 S1 O1 -48.8(5)
C8 N1 S1 O1 170.8(4)
S1' N1 S1 O1 62(5)
C1 N1 S1 O2 179.7(5)
C8 N1 S1 O2 39.3(5)
S1' N1 S1 O2 -70(5)
C1 N1 S1 C13 66.4(3)
C8 N1 S1 C13 -74.0(3)
S1' N1 S1 C13 177(5)
O1 S1 C13 C14 -168.3(6)
O2 S1 C13 C14 -37.0(5)
N1 S1 C13 C14 74.8(3)
O1 S1 C13 C18 15.2(7)
O2 S1 C13 C18 146.6(6)
N1 S1 C13 C18 -101.7(4)
C18 C13 C14 C15 0.0
S1 C13 C14 C15 -176.6(5)
C13 C14 C15 C16 0.0
C14 C15 C16 C17 0.0
C15 C16 C17 C18 0.0
C16 C17 C18 C13 0.0
C14 C13 C18 C17 0.0
S1 C13 C18 C17 176.3(5)
C1 N1 S1' O2' -175.6(10)
C8 N1 S1' O2' 38.5(11)
S1 N1 S1' O2' 112(6)
C1 N1 S1' O1' -47.6(11)
C8 N1 S1' O1' 166.5(10)
S1 N1 S1' O1' -120(6)
C1 N1 S1' C13' 68.1(8)
C8 N1 S1' C13' -77.8(8)
S1 N1 S1' C13' -4(5)
O2' S1' C13' C14' -51.1(13)
O1' S1' C13' C14' 171.2(15)
N1 S1' C13' C14' 63.7(11)
O2' S1' C13' C18' 124.6(12)
O1' S1' C13' C18' -13.0(17)
N1 S1' C13' C18' -120.5(9)
C18' C13' C14' C15' 0.0
S1' C13' C14' C15' 175.5(12)
C13' C14' C15' C16' 0.0
C14' C15' C16' C17' 0.0
C15' C16' C17' C18' 0.0
C16' C17' C18' C13' 0.0
C14' C13' C18' C17' 0.0
S1' C13' C18' C17' -176.0(11)

_cod_database_fobs_code 2241930
